data_7151668
loop_
_publ_author_name
'Xu, Zhikai'
'Jiang, Lasheng'
'Feng, Yahui'
'Zhang, Suhui'
'Liang, Jidong'
'Pan, Shaowu'
'Yang, Yu'
'Yang, Dengke'
'Cai, Yuepeng'

_publ_section_title
;
 One-pot synthesis of donor-acceptor [2]rotaxanes based on
 cryptand-paraquat recognition motif.
;
_journal_issue 4
_journal_name_full 'Organic &amp; biomolecular chemistry'
_journal_page_first 1237
_journal_page_last 1243
_journal_paper_doi 10.1039/C0OB00629G
_journal_volume 9
_journal_year 2011
_chemical_formula_sum 'C56 H60 F12 N2 O10 P2'
_chemical_formula_weight 1211.00
_chemical_name_systematic
;
?
;
_space_group_IT_number 14
_symmetry_cell_setting monoclinic
_symmetry_space_group_name_Hall '-P 2ybc'
_symmetry_space_group_name_H-M 'P 1 21/c 1'
_atom_sites_solution_hydrogens geom
_atom_sites_solution_primary direct
_atom_sites_solution_secondary difmap
_audit_creation_method SHELXL-97
_cell_angle_alpha 90.00
_cell_angle_beta 127.862(10)
_cell_angle_gamma 90.00
_cell_formula_units_Z 4
_cell_length_a 12.789(3)
_cell_length_b 26.622(6)
_cell_length_c 20.717(4)
_cell_measurement_temperature 293(2)
_cell_volume 5569(2)
_computing_cell_refinement 'Bruker SMART'
_computing_data_collection 'Bruker SMART'
_computing_data_reduction 'Bruker SAINT'
_computing_molecular_graphics 'Bruker SHELXTL'
_computing_publication_material 'Bruker SHELXTL'
_computing_structure_refinement 'SHELXL-97 (Sheldrick, 1997)'
_computing_structure_solution 'SHELXS-97 (Sheldrick, 1990)'
_diffrn_ambient_temperature 293(2)
_diffrn_measured_fraction_theta_full 0.978
_diffrn_measured_fraction_theta_max 0.978
_diffrn_measurement_device_type 'CCD area detector'
_diffrn_measurement_method 'phi and omega scans'
_diffrn_radiation_monochromator graphite
_diffrn_radiation_source 'fine-focus sealed tube'
_diffrn_radiation_type MoK\a
_diffrn_radiation_wavelength 0.71073
_diffrn_reflns_av_R_equivalents 0.0878
_diffrn_reflns_av_sigmaI/netI 0.1368
_diffrn_reflns_limit_h_max 16
_diffrn_reflns_limit_h_min -14
_diffrn_reflns_limit_k_max 34
_diffrn_reflns_limit_k_min -34
_diffrn_reflns_limit_l_max 26
_diffrn_reflns_limit_l_min -26
_diffrn_reflns_number 34002
_diffrn_reflns_theta_full 27.78
_diffrn_reflns_theta_max 27.78
_diffrn_reflns_theta_min 1.77
_diffrn_standards_decay_% none
_exptl_absorpt_coefficient_mu 0.178
_exptl_absorpt_correction_T_max 0.981
_exptl_absorpt_correction_T_min 0.956
_exptl_absorpt_correction_type none
_exptl_crystal_colour red
_exptl_crystal_density_diffrn 1.444
_exptl_crystal_density_method 'not measured'
_exptl_crystal_description block
_exptl_crystal_F_000 2512
_exptl_crystal_size_max 0.35
_exptl_crystal_size_mid 0.21
_exptl_crystal_size_min 0.11
_refine_diff_density_max 0.612
_refine_diff_density_min -0.574
_refine_diff_density_rms 0.070
_refine_ls_extinction_method none
_refine_ls_goodness_of_fit_ref 0.956
_refine_ls_hydrogen_treatment constr
_refine_ls_matrix_type full
_refine_ls_number_parameters 739
_refine_ls_number_reflns 13155
_refine_ls_number_restraints 0
_refine_ls_restrained_S_all 0.956
_refine_ls_R_factor_all 0.2569
_refine_ls_R_factor_gt 0.0996
_refine_ls_shift/su_max 0.000
_refine_ls_shift/su_mean 0.000
_refine_ls_structure_factor_coef Fsqd
_refine_ls_weighting_details 'calc w=1/[\s^2^(Fo^2^)+(0.1812P)^2^+0.0000P] where P=(Fo^2^+2Fc^2^)/3'
_refine_ls_weighting_scheme calc
_refine_ls_wR_factor_gt 0.2747
_refine_ls_wR_factor_ref 0.3605
_reflns_number_gt 4146
_reflns_number_total 13155
_reflns_threshold_expression >2sigma(I)
_cod_data_source_file C0OB00629G.TXT
_cod_data_source_block c
_cod_depositor_comments
;
The following automatic conversions were performed:
'_symmetry_cell_setting' value 'Monoclinic' changed to 'monoclinic'
according to '/home/saulius/struct/CIF-dictionaries/cif_core.dic'
dictionary named 'cif_core.dic' version 2.4.1 from 2010-06-29.

Automatic conversion script
Id: cif_fix_enum 1555 2011-01-17 13:19:09Z saulius 
;
_cod_original_sg_symbol_H-M P21/c
_cod_database_code 7151668

loop_
_symmetry_equiv_pos_as_xyz
'x, y, z'
'-x, y+1/2, -z+1/2'
'-x, -y, -z'
'x, -y-1/2, z-1/2'

loop_
_atom_site_label
_atom_site_type_symbol
_atom_site_fract_x
_atom_site_fract_y
_atom_site_fract_z
_atom_site_U_iso_or_equiv
_atom_site_adp_type
_atom_site_occupancy
_atom_site_symmetry_multiplicity
_atom_site_calc_flag
_atom_site_refinement_flags
_atom_site_disorder_assembly
_atom_site_disorder_group
C42 C 0.5864(5) 0.76947(19) 0.4209(3) 0.0473(13) Uani 1 1 d . . .
C51 C 0.5093(6) 0.55079(19) 0.2875(4) 0.0567(15) Uani 1 1 d . . .
C45 C 0.5606(5) 0.71443(19) 0.4060(3) 0.0468(13) Uani 1 1 d . . .
C6 C 0.6373(6) 0.6993(2) 0.2812(4) 0.0583(15) Uani 1 1 d . . .
H6 H 0.5785 0.6724 0.2583 0.070 Uiso 1 1 calc R . .
C3 C 0.8147(6) 0.7783(2) 0.3451(4) 0.0607(15) Uani 1 1 d . . .
C17 C 0.6878(6) 0.7301(2) 0.6236(4) 0.0580(15) Uani 1 1 d . . .
C15 C 0.6886(6) 0.8195(2) 0.6335(4) 0.0627(16) Uani 1 1 d . . .
C1 C 0.5926(6) 0.7469(2) 0.2577(4) 0.0569(15) Uani 1 1 d . . .
C18 C 0.5509(5) 0.7293(2) 0.5651(3) 0.0592(15) Uani 1 1 d . . .
H18 H 0.5045 0.6993 0.5435 0.071 Uiso 1 1 calc R . .
C4 C 0.8602(6) 0.7302(2) 0.3705(4) 0.0623(16) Uani 1 1 d . . .
H4 H 0.9505 0.7240 0.4084 0.075 Uiso 1 1 calc R . .
C14 C 0.5521(6) 0.8194(2) 0.5742(4) 0.0678(17) Uani 1 1 d . . .
H14 H 0.5052 0.8494 0.5576 0.081 Uiso 1 1 calc R . .
C5 C 0.7710(6) 0.6912(2) 0.3394(4) 0.0555(14) Uani 1 1 d . . .
C50 C 0.4873(6) 0.56069(19) 0.3491(4) 0.0664(17) Uani 1 1 d . . .
H50A H 0.3972 0.5518 0.3266 0.080 Uiso 1 1 calc R . .
H50B H 0.5471 0.5402 0.3973 0.080 Uiso 1 1 calc R . .
C16 C 0.7559(6) 0.7755(2) 0.6573(4) 0.0601(15) Uani 1 1 d . . .
H16 H 0.8476 0.7755 0.6961 0.072 Uiso 1 1 calc R . .
C48 C 0.4118(6) 0.6468(2) 0.3325(4) 0.0614(16) Uani 1 1 d . . .
H48 H 0.3257 0.6354 0.2936 0.074 Uiso 1 1 calc R . .
C13 C 0.4868(6) 0.7751(2) 0.5404(4) 0.0617(16) Uani 1 1 d . . .
C47 C 0.6317(6) 0.6298(2) 0.4285(4) 0.0611(16) Uani 1 1 d . . .
H47 H 0.7001 0.6065 0.4564 0.073 Uiso 1 1 calc R . .
C49 C 0.4354(5) 0.6972(2) 0.3481(4) 0.0572(15) Uani 1 1 d . . .
H49 H 0.3654 0.7198 0.3190 0.069 Uiso 1 1 calc R . .
C46 C 0.6596(6) 0.6798(2) 0.4472(4) 0.0588(15) Uani 1 1 d . . .
H46 H 0.7461 0.6900 0.4880 0.071 Uiso 1 1 calc R . .
C20 C 0.8103(6) 0.6014(2) 0.6533(4) 0.0743(18) Uani 1 1 d . . .
H20A H 0.8828 0.6057 0.7110 0.089 Uiso 1 1 calc R . .
H20B H 0.7735 0.5681 0.6454 0.089 Uiso 1 1 calc R . .
C2 C 0.6791(7) 0.7871(2) 0.2874(4) 0.0661(17) Uani 1 1 d . . .
H2 H 0.6474 0.8195 0.2691 0.079 Uiso 1 1 calc R . .
C10 C 0.0982(6) 0.7904(3) 0.2329(5) 0.084(2) Uani 1 1 d . . .
H10A H 0.1184 0.8254 0.2491 0.101 Uiso 1 1 calc R . .
H10B H 0.0079 0.7843 0.2125 0.101 Uiso 1 1 calc R . .
C37 C 0.6252(7) 0.9329(2) 0.3116(5) 0.0722(18) Uani 1 1 d . . .
H37 H 0.5388 0.9214 0.2839 0.087 Uiso 1 1 calc R . .
C19 C 0.7056(6) 0.6403(2) 0.6265(4) 0.0683(17) Uani 1 1 d . . .
H19A H 0.6389 0.6393 0.5676 0.082 Uiso 1 1 calc R . .
H19B H 0.6627 0.6335 0.6513 0.082 Uiso 1 1 calc R . .
C41 C 0.7124(6) 0.7884(2) 0.4683(4) 0.0698(17) Uani 1 1 d . . .
H41 H 0.7847 0.7668 0.4947 0.084 Uiso 1 1 calc R . .
C43 C 0.4846(6) 0.8032(2) 0.3860(4) 0.0695(18) Uani 1 1 d . . .
H43 H 0.3977 0.7916 0.3548 0.083 Uiso 1 1 calc R . .
C25 C 0.9096(7) 0.8223(2) 0.3803(5) 0.083(2) Uani 1 1 d . . .
H25A H 0.9110 0.8374 0.3382 0.100 Uiso 1 1 calc R . .
H25B H 0.8804 0.8476 0.3999 0.100 Uiso 1 1 calc R . .
C36 C 0.7038(7) 0.9385(2) 0.3943(5) 0.0663(17) Uani 1 1 d . . .
C11 C 0.1516(6) 0.7568(3) 0.3557(4) 0.081(2) Uani 1 1 d . . .
H11A H 0.0790 0.7335 0.3343 0.098 Uiso 1 1 calc R . .
H11B H 0.1245 0.7894 0.3615 0.098 Uiso 1 1 calc R . .
C56 C 0.4200(7) 0.5666(2) 0.2081(4) 0.0789(19) Uani 1 1 d . . .
H56 H 0.3433 0.5828 0.1927 0.095 Uiso 1 1 calc R . .
C32 C 0.7615(7) 0.8681(2) 0.6690(4) 0.0809(19) Uani 1 1 d . . .
H32A H 0.7561 0.8870 0.6270 0.097 Uiso 1 1 calc R . .
H32B H 0.7195 0.8877 0.6867 0.097 Uiso 1 1 calc R . .
C44 C 0.5092(7) 0.8542(2) 0.3965(5) 0.0742(19) Uani 1 1 d . . .
H44 H 0.4385 0.8764 0.3733 0.089 Uiso 1 1 calc R . .
C39 C 0.6554(7) 0.9264(2) 0.4428(5) 0.083(2) Uani 1 1 d . . .
H39A H 0.7216 0.9362 0.4994 0.100 Uiso 1 1 calc R . .
H39B H 0.5749 0.9451 0.4212 0.100 Uiso 1 1 calc R . .
C24 C 0.9421(6) 0.6309(2) 0.4230(5) 0.081(2) Uani 1 1 d . . .
H24A H 0.9817 0.6540 0.4685 0.098 Uiso 1 1 calc R . .
H24B H 0.9882 0.6342 0.3996 0.098 Uiso 1 1 calc R . .
C54 C 0.5482(10) 0.5348(3) 0.1717(6) 0.096(3) Uani 1 1 d . . .
H54 H 0.5609 0.5292 0.1327 0.115 Uiso 1 1 calc R . .
C9 C 0.1078(6) 0.7814(3) 0.1676(4) 0.087(2) Uani 1 1 d . . .
H9A H 0.0856 0.7467 0.1499 0.105 Uiso 1 1 calc R . .
H9B H 0.0456 0.8028 0.1213 0.105 Uiso 1 1 calc R . .
C52 C 0.6189(6) 0.5268(2) 0.3071(4) 0.0766(18) Uani 1 1 d . . .
H52 H 0.6823 0.5157 0.3604 0.092 Uiso 1 1 calc R . .
C21 C 0.9452(7) 0.5668(2) 0.6239(4) 0.084(2) Uani 1 1 d . . .
H21A H 0.8989 0.5350 0.6098 0.101 Uiso 1 1 calc R . .
H21B H 1.0189 0.5662 0.6818 0.101 Uiso 1 1 calc R . .
C8 C 0.2535(7) 0.7923(3) 0.1340(5) 0.107(3) Uani 1 1 d . . .
H8A H 0.2051 0.8201 0.0969 0.128 Uiso 1 1 calc R . .
H8B H 0.2207 0.7613 0.1027 0.128 Uiso 1 1 calc R . .
C40 C 0.7317(6) 0.8396(3) 0.4767(4) 0.0748(18) Uani 1 1 d . . .
H40 H 0.8176 0.8522 0.5097 0.090 Uiso 1 1 calc R . .
C30 C 1.0203(7) 0.8926(3) 0.6923(5) 0.089(2) Uani 1 1 d . . .
C31 C 0.9775(8) 0.9001(3) 0.7447(5) 0.100(2) Uani 1 1 d . . .
H31A H 1.0552 0.9019 0.8016 0.120 Uiso 1 1 calc R . .
H31B H 0.9307 0.9318 0.7305 0.120 Uiso 1 1 calc R . .
C12 C 0.2715(6) 0.7389(3) 0.4371(4) 0.0798(19) Uani 1 1 d . . .
H12A H 0.2453 0.7239 0.4679 0.096 Uiso 1 1 calc R . .
H12B H 0.3181 0.7138 0.4295 0.096 Uiso 1 1 calc R . .
C23 C 0.9544(7) 0.5785(3) 0.4520(5) 0.087(2) Uani 1 1 d . . .
H23A H 0.9060 0.5562 0.4051 0.104 Uiso 1 1 calc R . .
H23B H 1.0469 0.5687 0.4858 0.104 Uiso 1 1 calc R . .
C26 C 1.1241(8) 0.8462(3) 0.4934(5) 0.102(2) Uani 1 1 d . . .
H26A H 1.1087 0.8743 0.4587 0.123 Uiso 1 1 calc R . .
H26B H 1.2151 0.8352 0.5225 0.123 Uiso 1 1 calc R . .
C38 C 0.6716(10) 0.9440(3) 0.2680(5) 0.099(3) Uani 1 1 d . . .
H38 H 0.6173 0.9398 0.2115 0.119 Uiso 1 1 calc R . .
C28 C 1.0816(7) 0.8725(3) 0.5991(5) 0.090(2) Uani 1 1 d . . .
C35 C 0.8319(7) 0.9545(2) 0.4340(5) 0.086(2) Uani 1 1 d . . .
H35 H 0.8883 0.9576 0.4906 0.104 Uiso 1 1 calc R . .
C55 C 0.4391(10) 0.5596(3) 0.1511(5) 0.101(3) Uani 1 1 d . . .
H55 H 0.3777 0.5717 0.0983 0.122 Uiso 1 1 calc R . .
C7 C 0.4017(8) 0.7979(3) 0.1766(5) 0.102(2) Uani 1 1 d . . .
H7A H 0.4155 0.8104 0.1383 0.123 Uiso 1 1 calc R . .
H7B H 0.4409 0.8216 0.2215 0.123 Uiso 1 1 calc R . .
C29 C 1.0520(7) 0.8842(3) 0.6511(5) 0.090(2) Uani 1 1 d . . .
C22 C 0.9961(8) 0.5728(3) 0.5769(5) 0.106(3) Uani 1 1 d . . .
H22A H 1.0441 0.6043 0.5929 0.127 Uiso 1 1 calc R . .
H22B H 1.0593 0.5461 0.5927 0.127 Uiso 1 1 calc R . .
C53 C 0.6381(8) 0.5185(3) 0.2487(6) 0.094(2) Uani 1 1 d . . .
H53 H 0.7133 0.5015 0.2630 0.112 Uiso 1 1 calc R . .
C33 C 0.7998(11) 0.9614(3) 0.3096(7) 0.110(3) Uani 1 1 d . . .
H33 H 0.8318 0.9699 0.2811 0.132 Uiso 1 1 calc R . .
C34 C 0.8768(9) 0.9659(3) 0.3901(7) 0.104(3) Uani 1 1 d . . .
H34 H 0.9634 0.9770 0.4177 0.125 Uiso 1 1 calc R . .
C27 C 1.1016(7) 0.8620(3) 0.5526(5) 0.091(2) Uani 1 1 d . . .
F1 F 0.4678(6) 0.5515(3) 0.5295(5) 0.248(4) Uani 1 1 d . . .
F2 F 0.3958(8) 0.6072(3) 0.5640(5) 0.217(3) Uani 1 1 d . . .
F3 F 0.2025(6) 0.5956(5) 0.4466(5) 0.284(6) Uani 1 1 d . . .
F4 F 0.3005(10) 0.5353(4) 0.5195(6) 0.326(7) Uani 1 1 d . . .
F5 F 0.2828(7) 0.5464(3) 0.4060(5) 0.205(3) Uani 1 1 d . . .
F6 F 0.3801(8) 0.6143(3) 0.4582(5) 0.219(3) Uani 1 1 d . . .
F7 F 0.2631(5) 0.9370(2) 0.3271(3) 0.1362(18) Uani 1 1 d . . .
F8 F 0.3508(9) 0.9236(4) 0.4521(4) 0.318(7) Uani 1 1 d . . .
F9 F 0.3057(9) 1.0001(2) 0.4129(6) 0.221(4) Uani 1 1 d . . .
F10 F 0.1127(8) 0.9761(4) 0.3217(4) 0.244(4) Uani 1 1 d . . .
F11 F 0.1491(10) 0.9061(3) 0.3582(5) 0.237(4) Uani 1 1 d . . .
F12 F 0.2053(5) 0.9638(2) 0.4494(3) 0.1381(18) Uani 1 1 d . . .
N1 N 0.6289(5) 0.87169(16) 0.4380(3) 0.0617(13) Uani 1 1 d . . .
N2 N 0.5104(5) 0.61424(16) 0.3721(3) 0.0515(11) Uani 1 1 d . . .
O1 O 0.3546(4) 0.78059(17) 0.4798(3) 0.0880(14) Uani 1 1 d . . .
O2 O 0.7668(4) 0.68815(15) 0.6512(3) 0.0712(12) Uani 1 1 d . . .
O3 O 1.0358(5) 0.80599(18) 0.4444(3) 0.0918(15) Uani 1 1 d . . .
O4 O 0.8938(5) 0.86059(18) 0.7349(3) 0.0998(15) Uani 1 1 d . . .
O5 O 0.8060(4) 0.64241(14) 0.3632(3) 0.0688(11) Uani 1 1 d . . .
O6 O 0.4581(5) 0.75235(17) 0.2048(3) 0.0837(13) Uani 1 1 d . . .
O15 O 0.1834(4) 0.76026(15) 0.3013(3) 0.0688(11) Uani 1 1 d . . .
O16 O 0.2360(4) 0.7915(2) 0.1951(3) 0.1000(16) Uani 1 1 d . . .
O19 O 0.8581(4) 0.60631(14) 0.6075(2) 0.0711(12) Uani 1 1 d . . .
O20 O 0.9075(5) 0.57245(19) 0.4962(3) 0.0981(16) Uani 1 1 d . . .
P1 P 0.3342(2) 0.57467(8) 0.48634(16) 0.0903(7) Uani 1 1 d . . .
P2 P 0.23505(17) 0.95041(6) 0.38856(11) 0.0660(5) Uani 1 1 d . . .

loop_
_atom_site_aniso_label
_atom_site_aniso_U_11
_atom_site_aniso_U_22
_atom_site_aniso_U_33
_atom_site_aniso_U_23
_atom_site_aniso_U_13
_atom_site_aniso_U_12
C42 0.042(3) 0.063(3) 0.044(3) -0.001(3) 0.030(3) 0.000(3)
C51 0.066(4) 0.046(3) 0.060(4) -0.005(3) 0.039(3) -0.001(3)
C45 0.048(3) 0.062(3) 0.042(3) 0.003(3) 0.034(3) 0.005(3)
C6 0.054(4) 0.073(4) 0.057(4) -0.004(3) 0.038(3) 0.002(3)
C3 0.070(4) 0.068(4) 0.061(4) -0.003(3) 0.048(4) -0.001(3)
C17 0.058(4) 0.068(4) 0.058(4) 0.008(3) 0.041(3) 0.004(3)
C15 0.075(4) 0.076(4) 0.052(4) 0.001(3) 0.046(4) 0.011(3)
C1 0.052(4) 0.081(4) 0.053(4) 0.007(3) 0.040(3) 0.010(3)
C18 0.054(4) 0.079(4) 0.049(4) 0.003(3) 0.034(3) 0.002(3)
C4 0.053(4) 0.077(4) 0.063(4) 0.002(3) 0.039(3) 0.000(3)
C14 0.071(4) 0.077(4) 0.069(4) 0.010(4) 0.049(4) 0.018(4)
C5 0.060(4) 0.062(4) 0.054(4) -0.002(3) 0.040(3) 0.001(3)
C50 0.088(5) 0.050(3) 0.078(5) 0.005(3) 0.059(4) 0.004(3)
C16 0.044(3) 0.086(4) 0.048(4) -0.004(3) 0.027(3) -0.001(3)
C48 0.051(4) 0.065(4) 0.070(4) -0.008(3) 0.038(3) 0.001(3)
C13 0.046(4) 0.083(4) 0.053(4) 0.005(3) 0.028(3) 0.014(3)
C47 0.070(4) 0.062(4) 0.047(4) 0.013(3) 0.034(4) 0.024(3)
C49 0.039(3) 0.066(4) 0.062(4) 0.002(3) 0.029(3) 0.011(3)
C46 0.052(3) 0.070(4) 0.046(4) 0.003(3) 0.026(3) 0.006(3)
C20 0.087(5) 0.067(4) 0.071(5) 0.013(3) 0.050(4) 0.005(3)
C2 0.082(5) 0.065(4) 0.070(4) 0.012(3) 0.057(4) 0.012(3)
C10 0.055(4) 0.100(5) 0.099(6) 0.032(5) 0.048(4) 0.024(4)
C37 0.081(5) 0.062(4) 0.077(5) -0.006(4) 0.050(4) 0.004(3)
C19 0.071(4) 0.070(4) 0.071(4) 0.008(3) 0.047(4) 0.001(3)
C41 0.056(4) 0.073(4) 0.066(4) -0.005(3) 0.030(3) -0.006(3)
C43 0.046(4) 0.073(4) 0.090(5) -0.001(4) 0.042(4) 0.003(3)
C25 0.083(5) 0.080(4) 0.102(6) -0.010(4) 0.064(5) -0.011(4)
C36 0.079(5) 0.050(3) 0.085(5) -0.014(3) 0.058(4) -0.009(3)
C11 0.055(4) 0.126(6) 0.069(5) 0.004(4) 0.041(4) 0.007(4)
C56 0.094(5) 0.072(4) 0.068(5) 0.003(4) 0.049(5) 0.017(4)
C32 0.069(5) 0.074(4) 0.077(5) -0.005(4) 0.033(4) 0.002(4)
C44 0.066(4) 0.062(4) 0.111(6) 0.009(4) 0.063(4) 0.011(3)
C39 0.118(6) 0.059(4) 0.096(6) -0.020(4) 0.078(5) -0.014(4)
C24 0.063(4) 0.091(5) 0.102(6) 0.015(4) 0.058(4) 0.013(4)
C54 0.142(8) 0.103(6) 0.089(7) -0.030(5) 0.095(7) -0.036(6)
C9 0.053(4) 0.126(6) 0.070(5) 0.018(4) 0.032(4) 0.016(4)
C52 0.067(4) 0.087(5) 0.068(5) -0.004(4) 0.037(4) 0.005(4)
C21 0.082(5) 0.077(4) 0.074(5) 0.022(4) 0.038(4) 0.026(4)
C8 0.079(5) 0.167(8) 0.074(5) 0.037(5) 0.047(5) 0.041(5)
C40 0.061(4) 0.085(5) 0.067(4) -0.017(4) 0.034(4) -0.022(4)
C30 0.082(5) 0.095(5) 0.077(6) -0.025(4) 0.043(5) -0.021(4)
C31 0.095(6) 0.104(6) 0.105(6) -0.027(5) 0.063(5) -0.027(5)
C12 0.066(4) 0.106(5) 0.069(5) 0.008(4) 0.042(4) 0.007(4)
C23 0.073(5) 0.105(5) 0.103(6) 0.021(5) 0.064(5) 0.023(4)
C26 0.101(6) 0.118(6) 0.109(6) -0.040(5) 0.075(5) -0.044(5)
C38 0.160(9) 0.072(5) 0.073(5) -0.002(4) 0.076(6) 0.025(5)
C28 0.071(5) 0.108(6) 0.080(6) -0.020(5) 0.042(5) -0.021(4)
C35 0.084(5) 0.079(4) 0.098(6) -0.031(4) 0.057(5) -0.019(4)
C55 0.147(8) 0.079(5) 0.076(6) 0.000(4) 0.068(6) 0.006(5)
C7 0.103(6) 0.129(7) 0.098(6) 0.020(5) 0.074(6) 0.022(5)
C29 0.065(5) 0.108(6) 0.067(5) -0.013(5) 0.026(4) -0.004(4)
C22 0.084(6) 0.137(7) 0.079(6) 0.012(5) 0.041(5) 0.043(5)
C53 0.083(5) 0.108(6) 0.107(7) -0.033(6) 0.067(6) -0.012(5)
C33 0.145(9) 0.087(5) 0.147(10) -0.031(6) 0.115(8) -0.025(6)
C34 0.091(6) 0.095(6) 0.146(9) -0.043(6) 0.083(7) -0.029(5)
C27 0.067(5) 0.099(5) 0.090(6) -0.023(5) 0.040(5) -0.026(4)
F1 0.121(5) 0.197(7) 0.255(9) -0.045(6) 0.028(5) 0.073(5)
F2 0.245(8) 0.249(8) 0.178(7) -0.080(6) 0.141(6) -0.022(7)
F3 0.108(5) 0.570(17) 0.181(7) 0.108(9) 0.092(5) 0.147(7)
F4 0.260(10) 0.304(10) 0.257(10) 0.160(9) 0.079(8) -0.092(8)
F5 0.165(6) 0.234(7) 0.203(7) -0.097(6) 0.106(6) -0.050(5)
F6 0.323(9) 0.193(6) 0.256(8) 0.021(6) 0.235(8) -0.048(7)
F7 0.155(5) 0.185(5) 0.121(4) -0.018(4) 0.112(4) -0.001(4)
F8 0.297(10) 0.450(14) 0.088(4) 0.038(6) 0.059(6) 0.293(10)
F9 0.343(10) 0.178(6) 0.292(9) -0.117(6) 0.271(9) -0.145(6)
F10 0.229(8) 0.277(9) 0.115(5) 0.012(6) 0.050(5) 0.137(7)
F11 0.389(11) 0.206(7) 0.224(8) -0.129(6) 0.243(9) -0.193(8)
F12 0.159(5) 0.184(5) 0.118(4) -0.037(4) 0.108(4) -0.024(4)
N1 0.078(4) 0.056(3) 0.069(3) -0.010(3) 0.054(3) -0.003(3)
N2 0.057(3) 0.055(3) 0.056(3) 0.000(2) 0.042(3) 0.002(2)
O1 0.060(3) 0.098(3) 0.078(3) -0.005(3) 0.028(3) 0.010(3)
O2 0.057(3) 0.072(3) 0.072(3) 0.005(2) 0.033(2) 0.004(2)
O3 0.087(4) 0.094(3) 0.103(4) -0.026(3) 0.063(3) -0.027(3)
O4 0.090(4) 0.094(3) 0.099(4) -0.009(3) 0.049(3) -0.015(3)
O5 0.061(3) 0.072(3) 0.072(3) 0.007(2) 0.041(2) 0.006(2)
O6 0.080(3) 0.096(3) 0.087(3) 0.020(3) 0.057(3) 0.027(3)
O15 0.050(2) 0.093(3) 0.069(3) 0.016(2) 0.040(2) 0.018(2)
O16 0.062(3) 0.177(5) 0.066(3) 0.014(3) 0.043(3) 0.018(3)
O19 0.073(3) 0.073(3) 0.063(3) 0.022(2) 0.040(2) 0.025(2)
O20 0.071(3) 0.140(4) 0.088(4) 0.037(3) 0.052(3) 0.034(3)
P1 0.0816(15) 0.0831(13) 0.1062(18) 0.0160(13) 0.0577(14) -0.0020(11)
P2 0.0694(12) 0.0687(10) 0.0606(11) -0.0024(9) 0.0403(10) -0.0030(9)

loop_
_atom_type_symbol
_atom_type_description
_atom_type_scat_dispersion_real
_atom_type_scat_dispersion_imag
_atom_type_scat_source
C C 0.0033 0.0016 'International Tables Vol C Tables 4.2.6.8 and 6.1.1.4'
H H 0.0000 0.0000 'International Tables Vol C Tables 4.2.6.8 and 6.1.1.4'
F F 0.0171 0.0103 'International Tables Vol C Tables 4.2.6.8 and 6.1.1.4'
N N 0.0061 0.0033 'International Tables Vol C Tables 4.2.6.8 and 6.1.1.4'
O O 0.0106 0.0060 'International Tables Vol C Tables 4.2.6.8 and 6.1.1.4'
P P 0.1023 0.0942 'International Tables Vol C Tables 4.2.6.8 and 6.1.1.4'

loop_
_geom_angle_atom_site_label_1
_geom_angle_atom_site_label_2
_geom_angle_atom_site_label_3
_geom_angle
_geom_angle_site_symmetry_1
_geom_angle_site_symmetry_3
_geom_angle_publ_flag
C43 C42 C41 117.2(5) . . ?
C43 C42 C45 121.1(5) . . ?
C41 C42 C45 121.6(5) . . ?
C52 C51 C56 116.7(6) . . ?
C52 C51 C50 122.2(6) . . ?
C56 C51 C50 121.1(6) . . ?
C49 C45 C46 117.4(5) . . ?
C49 C45 C42 120.3(5) . . ?
C46 C45 C42 122.2(5) . . ?
C1 C6 C5 119.0(6) . . ?
C1 C6 H6 120.5 . . ?
C5 C6 H6 120.5 . . ?
C4 C3 C2 119.9(6) . . ?
C4 C3 C25 120.8(6) . . ?
C2 C3 C25 119.3(6) . . ?
O2 C17 C18 124.2(5) . . ?
O2 C17 C16 114.9(5) . . ?
C18 C17 C16 120.8(5) . . ?
C16 C15 C14 119.5(6) . . ?
C16 C15 C32 120.2(6) . . ?
C14 C15 C32 120.3(6) . . ?
C6 C1 O6 115.7(6) . . ?
C6 C1 C2 121.3(6) . . ?
O6 C1 C2 123.0(6) . . ?
C13 C18 C17 117.0(6) . . ?
C13 C18 H18 121.5 . . ?
C17 C18 H18 121.5 . . ?
C3 C4 C5 119.3(6) . . ?
C3 C4 H4 120.3 . . ?
C5 C4 H4 120.3 . . ?
C13 C14 C15 119.9(6) . . ?
C13 C14 H14 120.0 . . ?
C15 C14 H14 120.0 . . ?
O5 C5 C4 123.8(5) . . ?
O5 C5 C6 114.8(5) . . ?
C4 C5 C6 121.4(6) . . ?
N2 C50 C51 109.9(4) . . ?
N2 C50 H50A 109.7 . . ?
C51 C50 H50A 109.7 . . ?
N2 C50 H50B 109.7 . . ?
C51 C50 H50B 109.7 . . ?
H50A C50 H50B 108.2 . . ?
C15 C16 C17 120.2(6) . . ?
C15 C16 H16 119.9 . . ?
C17 C16 H16 119.9 . . ?
N2 C48 C49 120.5(5) . . ?
N2 C48 H48 119.7 . . ?
C49 C48 H48 119.7 . . ?
O1 C13 C14 113.8(5) . . ?
O1 C13 C18 123.7(6) . . ?
C14 C13 C18 122.4(6) . . ?
N2 C47 C46 121.3(5) . . ?
N2 C47 H47 119.3 . . ?
C46 C47 H47 119.3 . . ?
C45 C49 C48 120.5(5) . . ?
C45 C49 H49 119.7 . . ?
C48 C49 H49 119.7 . . ?
C45 C46 C47 120.0(5) . . ?
C45 C46 H46 120.0 . . ?
C47 C46 H46 120.0 . . ?
O19 C20 C19 110.1(5) . . ?
O19 C20 H20A 109.6 . . ?
C19 C20 H20A 109.6 . . ?
O19 C20 H20B 109.6 . . ?
C19 C20 H20B 109.6 . . ?
H20A C20 H20B 108.2 . . ?
C1 C2 C3 119.0(5) . . ?
C1 C2 H2 120.5 . . ?
C3 C2 H2 120.5 . . ?
O15 C10 C9 113.1(5) . . ?
O15 C10 H10A 109.0 . . ?
C9 C10 H10A 109.0 . . ?
O15 C10 H10B 109.0 . . ?
C9 C10 H10B 109.0 . . ?
H10A C10 H10B 107.8 . . ?
C36 C37 C38 121.1(7) . . ?
C36 C37 H37 119.4 . . ?
C38 C37 H37 119.4 . . ?
O2 C19 C20 108.4(5) . . ?
O2 C19 H19A 110.0 . . ?
C20 C19 H19A 110.0 . . ?
O2 C19 H19B 110.0 . . ?
C20 C19 H19B 110.0 . . ?
H19A C19 H19B 108.4 . . ?
C42 C41 C40 119.8(6) . . ?
C42 C41 H41 120.1 . . ?
C40 C41 H41 120.1 . . ?
C42 C43 C44 120.8(5) . . ?
C42 C43 H43 119.6 . . ?
C44 C43 H43 119.6 . . ?
O3 C25 C3 109.6(5) . . ?
O3 C25 H25A 109.7 . . ?
C3 C25 H25A 109.7 . . ?
O3 C25 H25B 109.7 . . ?
C3 C25 H25B 109.7 . . ?
H25A C25 H25B 108.2 . . ?
C37 C36 C35 118.4(7) . . ?
C37 C36 C39 121.9(6) . . ?
C35 C36 C39 119.6(7) . . ?
O15 C11 C12 108.7(5) . . ?
O15 C11 H11A 110.0 . . ?
C12 C11 H11A 110.0 . . ?
O15 C11 H11B 110.0 . . ?
C12 C11 H11B 110.0 . . ?
H11A C11 H11B 108.3 . . ?
C55 C56 C51 122.6(7) . . ?
C55 C56 H56 118.7 . . ?
C51 C56 H56 118.7 . . ?
O4 C32 C15 112.0(5) . . ?
O4 C32 H32A 109.2 . . ?
C15 C32 H32A 109.2 . . ?
O4 C32 H32B 109.2 . . ?
C15 C32 H32B 109.2 . . ?
H32A C32 H32B 107.9 . . ?
N1 C44 C43 121.3(5) . . ?
N1 C44 H44 119.3 . . ?
C43 C44 H44 119.3 . . ?
N1 C39 C36 109.6(5) . . ?
N1 C39 H39A 109.8 . . ?
C36 C39 H39A 109.8 . . ?
N1 C39 H39B 109.8 . . ?
C36 C39 H39B 109.8 . . ?
H39A C39 H39B 108.2 . . ?
O5 C24 C23 108.9(5) . . ?
O5 C24 H24A 109.9 . . ?
C23 C24 H24A 109.9 . . ?
O5 C24 H24B 109.9 . . ?
C23 C24 H24B 109.9 . . ?
H24A C24 H24B 108.3 . . ?
C53 C54 C55 119.9(8) . . ?
C53 C54 H54 120.1 . . ?
C55 C54 H54 120.1 . . ?
O16 C9 C10 109.8(6) . . ?
O16 C9 H9A 109.7 . . ?
C10 C9 H9A 109.7 . . ?
O16 C9 H9B 109.7 . . ?
C10 C9 H9B 109.7 . . ?
H9A C9 H9B 108.2 . . ?
C51 C52 C53 121.2(7) . . ?
C51 C52 H52 119.4 . . ?
C53 C52 H52 119.4 . . ?
O19 C21 C22 111.2(6) . . ?
O19 C21 H21A 109.4 . . ?
C22 C21 H21A 109.4 . . ?
O19 C21 H21B 109.4 . . ?
C22 C21 H21B 109.4 . . ?
H21A C21 H21B 108.0 . . ?
O16 C8 C7 107.8(6) . . ?
O16 C8 H8A 110.1 . . ?
C7 C8 H8A 110.1 . . ?
O16 C8 H8B 110.1 . . ?
C7 C8 H8B 110.1 . . ?
H8A C8 H8B 108.5 . . ?
N1 C40 C41 121.3(6) . . ?
N1 C40 H40 119.4 . . ?
C41 C40 H40 119.4 . . ?
C29 C30 C31 176.7(8) . . ?
O4 C31 C30 111.9(6) . . ?
O4 C31 H31A 109.2 . . ?
C30 C31 H31A 109.2 . . ?
O4 C31 H31B 109.2 . . ?
C30 C31 H31B 109.2 . . ?
H31A C31 H31B 107.9 . . ?
O1 C12 C11 108.2(6) . . ?
O1 C12 H12A 110.1 . . ?
C11 C12 H12A 110.1 . . ?
O1 C12 H12B 110.1 . . ?
C11 C12 H12B 110.1 . . ?
H12A C12 H12B 108.4 . . ?
O20 C23 C24 113.3(6) . . ?
O20 C23 H23A 108.9 . . ?
C24 C23 H23A 108.9 . . ?
O20 C23 H23B 108.9 . . ?
C24 C23 H23B 108.9 . . ?
H23A C23 H23B 107.7 . . ?
O3 C26 C27 109.2(5) . . ?
O3 C26 H26A 109.8 . . ?
C27 C26 H26A 109.8 . . ?
O3 C26 H26B 109.8 . . ?
C27 C26 H26B 109.8 . . ?
H26A C26 H26B 108.3 . . ?
C37 C38 C33 119.0(8) . . ?
C37 C38 H38 120.5 . . ?
C33 C38 H38 120.5 . . ?
C27 C28 C29 177.3(8) . . ?
C36 C35 C34 120.0(8) . . ?
C36 C35 H35 120.0 . . ?
C34 C35 H35 120.0 . . ?
C54 C55 C56 119.6(8) . . ?
C54 C55 H55 120.2 . . ?
C56 C55 H55 120.2 . . ?
O6 C7 C8 107.7(7) . . ?
O6 C7 H7A 110.2 . . ?
C8 C7 H7A 110.2 . . ?
O6 C7 H7B 110.2 . . ?
C8 C7 H7B 110.2 . . ?
H7A C7 H7B 108.5 . . ?
C30 C29 C28 176.2(8) . . ?
O20 C22 C21 116.7(7) . . ?
O20 C22 H22A 108.1 . . ?
C21 C22 H22A 108.1 . . ?
O20 C22 H22B 108.1 . . ?
C21 C22 H22B 108.1 . . ?
H22A C22 H22B 107.3 . . ?
C54 C53 C52 120.0(7) . . ?
C54 C53 H53 120.0 . . ?
C52 C53 H53 120.0 . . ?
C34 C33 C38 119.8(9) . . ?
C34 C33 H33 120.1 . . ?
C38 C33 H33 120.1 . . ?
C33 C34 C35 121.6(8) . . ?
C33 C34 H34 119.2 . . ?
C35 C34 H34 119.2 . . ?
C28 C27 C26 177.2(8) . . ?
C44 N1 C40 119.4(5) . . ?
C44 N1 C39 121.6(5) . . ?
C40 N1 C39 119.0(5) . . ?
C47 N2 C48 120.2(5) . . ?
C47 N2 C50 119.1(5) . . ?
C48 N2 C50 120.5(5) . . ?
C13 O1 C12 121.7(5) . . ?
C17 O2 C19 118.6(4) . . ?
C25 O3 C26 113.1(6) . . ?
C32 O4 C31 113.0(6) . . ?
C5 O5 C24 118.4(5) . . ?
C7 O6 C1 121.2(6) . . ?
C10 O15 C11 114.8(5) . . ?
C9 O16 C8 115.5(6) . . ?
C21 O19 C20 111.8(5) . . ?
C22 O20 C23 117.0(6) . . ?
F4 P1 F3 88.1(6) . . ?
F4 P1 F6 175.4(5) . . ?
F3 P1 F6 96.0(5) . . ?
F4 P1 F1 88.9(6) . . ?
F3 P1 F1 177.0(6) . . ?
F6 P1 F1 86.9(5) . . ?
F4 P1 F2 91.2(6) . . ?
F3 P1 F2 92.7(5) . . ?
F6 P1 F2 86.5(5) . . ?
F1 P1 F2 86.8(4) . . ?
F4 P1 F5 95.9(6) . . ?
F3 P1 F5 89.9(5) . . ?
F6 P1 F5 86.2(5) . . ?
F1 P1 F5 91.0(4) . . ?
F2 P1 F5 172.5(5) . . ?
F8 P2 F11 94.1(7) . . ?
F8 P2 F10 177.6(7) . . ?
F11 P2 F10 83.5(5) . . ?
F8 P2 F9 93.5(7) . . ?
F11 P2 F9 172.0(6) . . ?
F10 P2 F9 88.8(5) . . ?
F8 P2 F7 90.6(4) . . ?
F11 P2 F7 87.4(3) . . ?
F10 P2 F7 89.0(4) . . ?
F9 P2 F7 94.7(3) . . ?
F8 P2 F12 89.9(4) . . ?
F11 P2 F12 92.3(3) . . ?
F10 P2 F12 90.5(4) . . ?
F9 P2 F12 85.6(3) . . ?
F7 P2 F12 179.4(3) . . ?

loop_
_geom_bond_atom_site_label_1
_geom_bond_atom_site_label_2
_geom_bond_distance
_geom_bond_site_symmetry_2
_geom_bond_publ_flag
C42 C43 1.366(7) . ?
C42 C41 1.368(7) . ?
C42 C45 1.492(7) . ?
C51 C52 1.357(8) . ?
C51 C56 1.372(8) . ?
C51 C50 1.489(8) . ?
C45 C49 1.362(7) . ?
C45 C46 1.363(7) . ?
C6 C1 1.353(8) . ?
C6 C5 1.376(7) . ?
C6 H6 0.9300 . ?
C3 C4 1.370(8) . ?
C3 C2 1.396(8) . ?
C3 C25 1.515(8) . ?
C17 O2 1.373(6) . ?
C17 C18 1.390(7) . ?
C17 C16 1.401(8) . ?
C15 C16 1.355(8) . ?
C15 C14 1.387(8) . ?
C15 C32 1.496(8) . ?
C1 O6 1.366(6) . ?
C1 C2 1.382(8) . ?
C18 C13 1.381(8) . ?
C18 H18 0.9300 . ?
C4 C5 1.375(7) . ?
C4 H4 0.9300 . ?
C14 C13 1.363(8) . ?
C14 H14 0.9300 . ?
C5 O5 1.365(6) . ?
C50 N2 1.474(7) . ?
C50 H50A 0.9700 . ?
C50 H50B 0.9700 . ?
C16 H16 0.9300 . ?
C48 N2 1.320(7) . ?
C48 C49 1.370(7) . ?
C48 H48 0.9300 . ?
C13 O1 1.361(7) . ?
C47 N2 1.311(7) . ?
C47 C46 1.370(7) . ?
C47 H47 0.9300 . ?
C49 H49 0.9300 . ?
C46 H46 0.9300 . ?
C20 O19 1.415(7) . ?
C20 C19 1.503(8) . ?
C20 H20A 0.9700 . ?
C20 H20B 0.9700 . ?
C2 H2 0.9300 . ?
C10 O15 1.395(7) . ?
C10 C9 1.452(9) . ?
C10 H10A 0.9700 . ?
C10 H10B 0.9700 . ?
C37 C36 1.361(9) . ?
C37 C38 1.383(10) . ?
C37 H37 0.9300 . ?
C19 O2 1.417(7) . ?
C19 H19A 0.9700 . ?
C19 H19B 0.9700 . ?
C41 C40 1.376(8) . ?
C41 H41 0.9300 . ?
C43 C44 1.381(8) . ?
C43 H43 0.9300 . ?
C25 O3 1.387(8) . ?
C25 H25A 0.9700 . ?
C25 H25B 0.9700 . ?
C36 C35 1.374(8) . ?
C36 C39 1.504(8) . ?
C11 O15 1.416(7) . ?
C11 C12 1.500(9) . ?
C11 H11A 0.9700 . ?
C11 H11B 0.9700 . ?
C56 C55 1.358(10) . ?
C56 H56 0.9300 . ?
C32 O4 1.390(7) . ?
C32 H32A 0.9700 . ?
C32 H32B 0.9700 . ?
C44 N1 1.299(7) . ?
C44 H44 0.9300 . ?
C39 N1 1.485(7) . ?
C39 H39A 0.9700 . ?
C39 H39B 0.9700 . ?
C24 O5 1.418(7) . ?
C24 C23 1.489(9) . ?
C24 H24A 0.9700 . ?
C24 H24B 0.9700 . ?
C54 C53 1.344(11) . ?
C54 C55 1.353(10) . ?
C54 H54 0.9300 . ?
C9 O16 1.392(7) . ?
C9 H9A 0.9700 . ?
C9 H9B 0.9700 . ?
C52 C53 1.391(10) . ?
C52 H52 0.9300 . ?
C21 O19 1.414(7) . ?
C21 C22 1.475(9) . ?
C21 H21A 0.9700 . ?
C21 H21B 0.9700 . ?
C8 O16 1.414(8) . ?
C8 C7 1.530(9) . ?
C8 H8A 0.9700 . ?
C8 H8B 0.9700 . ?
C40 N1 1.345(7) . ?
C40 H40 0.9300 . ?
C30 C29 1.169(10) . ?
C30 C31 1.500(11) . ?
C31 O4 1.424(8) . ?
C31 H31A 0.9700 . ?
C31 H31B 0.9700 . ?
C12 O1 1.410(7) . ?
C12 H12A 0.9700 . ?
C12 H12B 0.9700 . ?
C23 O20 1.378(7) . ?
C23 H23A 0.9700 . ?
C23 H23B 0.9700 . ?
C26 O3 1.429(8) . ?
C26 C27 1.484(11) . ?
C26 H26A 0.9700 . ?
C26 H26B 0.9700 . ?
C38 C33 1.383(11) . ?
C38 H38 0.9300 . ?
C28 C27 1.172(10) . ?
C28 C29 1.379(12) . ?
C35 C34 1.375(11) . ?
C35 H35 0.9300 . ?
C55 H55 0.9300 . ?
C7 O6 1.348(8) . ?
C7 H7A 0.9700 . ?
C7 H7B 0.9700 . ?
C22 O20 1.324(8) . ?
C22 H22A 0.9700 . ?
C22 H22B 0.9700 . ?
C53 H53 0.9300 . ?
C33 C34 1.322(12) . ?
C33 H33 0.9300 . ?
C34 H34 0.9300 . ?
F1 P1 1.491(6) . ?
F2 P1 1.551(7) . ?
F3 P1 1.457(6) . ?
F4 P1 1.455(7) . ?
F5 P1 1.558(7) . ?
F6 P1 1.489(6) . ?
F7 P2 1.563(4) . ?
F8 P2 1.429(6) . ?
F9 P2 1.504(5) . ?
F10 P2 1.475(6) . ?
F11 P2 1.465(5) . ?
F12 P2 1.565(4) . ?

loop_
_geom_torsion_atom_site_label_1
_geom_torsion_atom_site_label_2
_geom_torsion_atom_site_label_3
_geom_torsion_atom_site_label_4
_geom_torsion
_geom_torsion_site_symmetry_1
_geom_torsion_site_symmetry_2
_geom_torsion_site_symmetry_3
_geom_torsion_site_symmetry_4
_geom_torsion_publ_flag
C43 C42 C45 C49 9.5(8) . . . . ?
C41 C42 C45 C49 -168.9(5) . . . . ?
C43 C42 C45 C46 -172.3(5) . . . . ?
C41 C42 C45 C46 9.2(8) . . . . ?
C5 C6 C1 O6 -174.8(5) . . . . ?
C5 C6 C1 C2 3.9(8) . . . . ?
O2 C17 C18 C13 -176.2(5) . . . . ?
C16 C17 C18 C13 1.9(8) . . . . ?
C2 C3 C4 C5 -0.9(9) . . . . ?
C25 C3 C4 C5 177.8(5) . . . . ?
C16 C15 C14 C13 0.0(9) . . . . ?
C32 C15 C14 C13 178.0(6) . . . . ?
C3 C4 C5 O5 -177.3(5) . . . . ?
C3 C4 C5 C6 2.3(8) . . . . ?
C1 C6 C5 O5 175.8(5) . . . . ?
C1 C6 C5 C4 -3.8(8) . . . . ?
C52 C51 C50 N2 105.4(6) . . . . ?
C56 C51 C50 N2 -73.2(7) . . . . ?
C14 C15 C16 C17 -1.5(9) . . . . ?
C32 C15 C16 C17 -179.5(5) . . . . ?
O2 C17 C16 C15 178.7(5) . . . . ?
C18 C17 C16 C15 0.5(8) . . . . ?
C15 C14 C13 O1 -176.3(5) . . . . ?
C15 C14 C13 C18 2.5(9) . . . . ?
C17 C18 C13 O1 175.3(5) . . . . ?
C17 C18 C13 C14 -3.4(8) . . . . ?
C46 C45 C49 C48 -0.3(8) . . . . ?
C42 C45 C49 C48 177.9(5) . . . . ?
N2 C48 C49 C45 -1.4(8) . . . . ?
C49 C45 C46 C47 1.3(8) . . . . ?
C42 C45 C46 C47 -176.8(5) . . . . ?
N2 C47 C46 C45 -0.9(8) . . . . ?
C6 C1 C2 C3 -2.6(8) . . . . ?
O6 C1 C2 C3 176.0(5) . . . . ?
C4 C3 C2 C1 1.0(8) . . . . ?
C25 C3 C2 C1 -177.7(5) . . . . ?
O19 C20 C19 O2 -69.0(6) . . . . ?
C43 C42 C41 C40 -2.3(9) . . . . ?
C45 C42 C41 C40 176.3(5) . . . . ?
C41 C42 C43 C44 2.1(9) . . . . ?
C45 C42 C43 C44 -176.4(5) . . . . ?
C4 C3 C25 O3 -7.3(8) . . . . ?
C2 C3 C25 O3 171.4(5) . . . . ?
C38 C37 C36 C35 -1.3(9) . . . . ?
C38 C37 C36 C39 -179.8(5) . . . . ?
C52 C51 C56 C55 -0.8(10) . . . . ?
C50 C51 C56 C55 177.9(6) . . . . ?
C16 C15 C32 O4 -10.3(9) . . . . ?
C14 C15 C32 O4 171.7(5) . . . . ?
C42 C43 C44 N1 1.6(10) . . . . ?
C37 C36 C39 N1 65.6(8) . . . . ?
C35 C36 C39 N1 -112.8(6) . . . . ?
O15 C10 C9 O16 -60.5(8) . . . . ?
C56 C51 C52 C53 -0.6(9) . . . . ?
C50 C51 C52 C53 -179.3(6) . . . . ?
C42 C41 C40 N1 -1.1(10) . . . . ?
C29 C30 C31 O4 -18(15) . . . . ?
O15 C11 C12 O1 82.0(6) . . . . ?
O5 C24 C23 O20 -68.1(8) . . . . ?
C36 C37 C38 C33 -0.5(10) . . . . ?
C37 C36 C35 C34 1.9(9) . . . . ?
C39 C36 C35 C34 -179.6(6) . . . . ?
C53 C54 C55 C56 -1.6(12) . . . . ?
C51 C56 C55 C54 1.9(11) . . . . ?
O16 C8 C7 O6 80.0(8) . . . . ?
C31 C30 C29 C28 44(25) . . . . ?
C27 C28 C29 C30 14(31) . . . . ?
O19 C21 C22 O20 -61.4(9) . . . . ?
C55 C54 C53 C52 0.2(12) . . . . ?
C51 C52 C53 C54 0.9(11) . . . . ?
C37 C38 C33 C34 1.8(12) . . . . ?
C38 C33 C34 C35 -1.2(13) . . . . ?
C36 C35 C34 C33 -0.7(12) . . . . ?
C29 C28 C27 C26 -51(34) . . . . ?
O3 C26 C27 C28 23(19) . . . . ?
C43 C44 N1 C40 -5.0(9) . . . . ?
C43 C44 N1 C39 173.9(6) . . . . ?
C41 C40 N1 C44 4.8(9) . . . . ?
C41 C40 N1 C39 -174.2(6) . . . . ?
C36 C39 N1 C44 -109.0(7) . . . . ?
C36 C39 N1 C40 70.0(7) . . . . ?
C46 C47 N2 C48 -0.8(8) . . . . ?
C46 C47 N2 C50 174.6(5) . . . . ?
C49 C48 N2 C47 1.9(8) . . . . ?
C49 C48 N2 C50 -173.4(5) . . . . ?
C51 C50 N2 C47 -83.9(6) . . . . ?
C51 C50 N2 C48 91.5(6) . . . . ?
C14 C13 O1 C12 179.1(5) . . . . ?
C18 C13 O1 C12 0.3(9) . . . . ?
C11 C12 O1 C13 -156.7(5) . . . . ?
C18 C17 O2 C19 -7.9(8) . . . . ?
C16 C17 O2 C19 173.9(5) . . . . ?
C20 C19 O2 C17 171.2(5) . . . . ?
C3 C25 O3 C26 -165.9(5) . . . . ?
C27 C26 O3 C25 81.4(8) . . . . ?
C15 C32 O4 C31 151.4(6) . . . . ?
C30 C31 O4 C32 -85.2(7) . . . . ?
C4 C5 O5 C24 -0.5(8) . . . . ?
C6 C5 O5 C24 179.9(5) . . . . ?
C23 C24 O5 C5 168.1(5) . . . . ?
C8 C7 O6 C1 -168.5(5) . . . . ?
C6 C1 O6 C7 -179.5(6) . . . . ?
C2 C1 O6 C7 1.8(9) . . . . ?
C9 C10 O15 C11 -162.5(6) . . . . ?
C12 C11 O15 C10 -161.0(6) . . . . ?
C10 C9 O16 C8 -170.0(6) . . . . ?
C7 C8 O16 C9 -173.7(6) . . . . ?
C22 C21 O19 C20 -179.0(6) . . . . ?
C19 C20 O19 C21 -172.9(5) . . . . ?
C21 C22 O20 C23 179.5(6) . . . . ?
C24 C23 O20 C22 -98.4(8) . . . . ?
